data_4082643
loop_
_publ_author_name
'Ogiwara, Yohei'
'Tamura, Masaru'
'Kochi, Takuya'
'Matsuura, Yusuke'
'Chatani, Naoto'
'Kakiuchi, Fumitoshi'

_publ_section_title
;
 Ruthenium-Catalyzed Ortho-Selective C--H Alkenylation of Aromatic
 Compounds with Alkenyl Esters and Ethers
;
_journal_issue 1
_journal_name_full Organometallics
_journal_page_first 402
_journal_paper_doi 10.1021/om401204h
_journal_volume 33
_journal_year 2014
_chemical_formula_sum 'C37.5 H34 N2 O2 Ru'
_chemical_formula_weight 645.74
_chemical_name_systematic
; 
 ? 
;
_space_group_IT_number 2
_symmetry_cell_setting triclinic
_symmetry_space_group_name_Hall '-P 1'
_symmetry_space_group_name_H-M 'P -1'
_atom_sites_solution_hydrogens geom
_atom_sites_solution_primary direct
_atom_sites_solution_secondary difmap
_audit_creation_method SHELXL-97
_cell_angle_alpha 74.606(2)
_cell_angle_beta 74.799(3)
_cell_angle_gamma 71.863(3)
_cell_formula_units_Z 2
_cell_length_a 9.3382(9)
_cell_length_b 10.7006(11)
_cell_length_c 16.4644(15)
_cell_measurement_temperature 123(2)
_cell_volume 1478.1(2)
_computing_structure_refinement 'SHELXL-97 (Sheldrick, 1997)'
_computing_structure_solution 'SHELXS-97 (Sheldrick, 1990)'
_diffrn_ambient_temperature 123(2)
_diffrn_measured_fraction_theta_full 0.961
_diffrn_measured_fraction_theta_max 0.961
_diffrn_radiation_monochromator graphite
_diffrn_radiation_source 'fine-focus sealed tube'
_diffrn_radiation_type MoK\a
_diffrn_radiation_wavelength 0.71075
_diffrn_reflns_av_R_equivalents 0.0450
_diffrn_reflns_av_sigmaI/netI 0.0609
_diffrn_reflns_limit_h_max 9
_diffrn_reflns_limit_h_min -11
_diffrn_reflns_limit_k_max 12
_diffrn_reflns_limit_k_min -12
_diffrn_reflns_limit_l_max 19
_diffrn_reflns_limit_l_min -19
_diffrn_reflns_number 10726
_diffrn_reflns_theta_full 25.00
_diffrn_reflns_theta_max 25.00
_diffrn_reflns_theta_min 3.08
_exptl_absorpt_coefficient_mu 0.568
_exptl_absorpt_correction_T_max 0.9454
_exptl_absorpt_correction_T_min 0.8481
_exptl_absorpt_correction_type multi-scan
_exptl_absorpt_process_details 'Jacobson, R. (1998). Private communication to the Rigaku Corporation'
_exptl_crystal_density_diffrn 1.451
_exptl_crystal_density_method 'not measured'
_exptl_crystal_F_000 666
_exptl_crystal_size_max 0.30
_exptl_crystal_size_mid 0.20
_exptl_crystal_size_min 0.10
_refine_diff_density_max 0.991
_refine_diff_density_min -0.877
_refine_diff_density_rms 0.119
_refine_ls_extinction_method none
_refine_ls_goodness_of_fit_ref 1.118
_refine_ls_hydrogen_treatment constr
_refine_ls_matrix_type full
_refine_ls_number_parameters 372
_refine_ls_number_reflns 4995
_refine_ls_number_restraints 0
_refine_ls_restrained_S_all 1.118
_refine_ls_R_factor_all 0.0582
_refine_ls_R_factor_gt 0.0419
_refine_ls_shift/su_max 0.000
_refine_ls_shift/su_mean 0.000
_refine_ls_structure_factor_coef Fsqd
_refine_ls_weighting_details 'calc w=1/[\s^2^(Fo^2^)+(0.0243P)^2^+3.9539P] where P=(Fo^2^+2Fc^2^)/3'
_refine_ls_weighting_scheme calc
_refine_ls_wR_factor_gt 0.0871
_refine_ls_wR_factor_ref 0.1010
_reflns_number_gt 4108
_reflns_number_total 4995
_reflns_threshold_expression >2sigma(I)
_cod_data_source_file om401204h_si_001.cif
_cod_data_source_block 39a
_cod_depositor_comments
;
The following automatic conversions were performed:
'_atom_site_symetry_multiplicity' tag replaced with
'_atom_site_symmetry_multiplicity'.

Automatic conversion script
Id: cif_correct_tags 1440 2010-10-19 06:21:57Z saulius 

The following automatic conversions were performed:

'_symmetry_cell_setting' value 'Triclinic' changed to 'triclinic'
according to
/usr/data/users/saulius/automatic-downloads/current/ACS/lib/dictionaries/cif_core.dic
dictionary named 'cif_core.dic' version 2.4.2 from
2011-04-26.

'_exptl_absorpt_correction_type' value 'Multi-scan'
changed to 'multi-scan' according to
/usr/data/users/saulius/automatic-downloads/current/ACS/lib/dictionaries/cif_core.dic
dictionary named 'cif_core.dic' version 2.4.2 from 2011-04-26.

Automatic conversion script
Id: cif_fix_values 2281 2013-09-26 08:29:07Z andrius 
;
_cod_original_sg_symbol_H-M P-1
_cod_original_formula_sum 'C37.50 H34 N2 O2 Ru'
_cod_database_code 4082643

loop_
_symmetry_equiv_pos_as_xyz
'x, y, z'
'-x, -y, -z'

loop_
_atom_site_label
_atom_site_type_symbol
_atom_site_fract_x
_atom_site_fract_y
_atom_site_fract_z
_atom_site_U_iso_or_equiv
_atom_site_adp_type
_atom_site_occupancy
_atom_site_symmetry_multiplicity
_atom_site_calc_flag
_atom_site_refinement_flags
_atom_site_disorder_assembly
_atom_site_disorder_group
Ru1 Ru 0.54784(4) 0.39421(4) 0.24531(2) 0.01544(11) Uani 1 1 d . A 1
N1 N 0.4047(4) 0.3409(3) 0.1938(2) 0.0167(8) Uani 1 1 d . A 1
C1 C 0.2660(5) 0.3266(5) 0.2394(3) 0.0229(10) Uani 1 1 d . A 1
H1 H 0.2325 0.3477 0.2950 0.027 Uiso 1 1 calc R A 1
C2 C 0.1719(5) 0.2827(5) 0.2084(3) 0.0262(11) Uani 1 1 d . A 1
H2 H 0.0735 0.2753 0.2410 0.031 Uiso 1 1 calc R A 1
C3 C 0.2245(5) 0.2494(5) 0.1280(3) 0.0269(11) Uani 1 1 d . A 1
H3 H 0.1624 0.2156 0.1063 0.032 Uiso 1 1 calc R A 1
C4 C 0.3645(5) 0.2641(4) 0.0787(3) 0.0220(10) Uani 1 1 d . A 1
C5 C 0.4177(6) 0.2176(6) -0.0051(3) 0.0392(14) Uani 1 1 d . A 1
H4 H 0.3558 0.1596 -0.0068 0.059 Uiso 1 1 calc R A 1
H5 H 0.5260 0.1673 -0.0108 0.059 Uiso 1 1 calc R A 1
H6 H 0.4059 0.2956 -0.0525 0.059 Uiso 1 1 calc R A 1
C6 C 0.4540(5) 0.3165(4) 0.1123(2) 0.0164(9) Uani 1 1 d . A 1
C7 C 0.6042(5) 0.3437(4) 0.0726(2) 0.0155(9) Uani 1 1 d . A 1
C8 C 0.6726(5) 0.3467(4) -0.0148(3) 0.0200(9) Uani 1 1 d . A 1
H7 H 0.6182 0.3351 -0.0525 0.024 Uiso 1 1 calc R A 1
C9 C 0.8179(5) 0.3663(4) -0.0461(3) 0.0229(10) Uani 1 1 d . A 1
H8 H 0.8634 0.3680 -0.1051 0.027 Uiso 1 1 calc R A 1
C10 C 0.8978(5) 0.3835(4) 0.0090(3) 0.0243(10) Uani 1 1 d . A 1
H9 H 0.9996 0.3931 -0.0116 0.029 Uiso 1 1 calc R A 1
C11 C 0.8279(5) 0.3866(4) 0.0938(3) 0.0197(9) Uani 1 1 d . A 1
H10 H 0.8830 0.4001 0.1304 0.024 Uiso 1 1 calc R A 1
C12 C 0.6812(5) 0.3709(4) 0.1277(3) 0.0178(9) Uani 1 1 d . A 1
N2 N 0.6935(4) 0.4558(3) 0.2959(2) 0.0150(7) Uani 1 1 d . A 1
C13 C 0.7591(5) 0.5516(4) 0.2438(3) 0.0183(9) Uani 1 1 d . A 1
H11 H 0.7264 0.5945 0.1909 0.022 Uiso 1 1 calc R A 1
C14 C 0.8715(5) 0.5905(5) 0.2634(3) 0.0220(10) Uani 1 1 d . A 1
H12 H 0.9119 0.6615 0.2264 0.026 Uiso 1 1 calc R A 1
C15 C 0.9237(5) 0.5232(4) 0.3384(3) 0.0205(10) Uani 1 1 d . A 1
H13 H 1.0061 0.5436 0.3514 0.025 Uiso 1 1 calc R A 1
C16 C 0.8569(5) 0.4258(4) 0.3950(3) 0.0179(9) Uani 1 1 d . A 1
C17 C 0.9249(5) 0.3522(5) 0.4745(3) 0.0241(10) Uani 1 1 d . A 1
H14 H 1.0368 0.3371 0.4597 0.036 Uiso 1 1 calc R A 1
H15 H 0.8992 0.2656 0.4960 0.036 Uiso 1 1 calc R A 1
H16 H 0.8825 0.4064 0.5190 0.036 Uiso 1 1 calc R A 1
C18 C 0.7306(5) 0.4011(4) 0.3754(2) 0.0150(9) Uani 1 1 d . A 1
C19 C 0.6269(5) 0.3265(4) 0.4413(2) 0.0159(9) Uani 1 1 d . A 1
C20 C 0.5947(5) 0.3477(4) 0.5257(3) 0.0177(9) Uani 1 1 d . A 1
H17 H 0.6466 0.4012 0.5388 0.021 Uiso 1 1 calc R A 1
C21 C 0.4896(5) 0.2929(4) 0.5902(3) 0.0224(10) Uani 1 1 d . A 1
H18 H 0.4732 0.3061 0.6472 0.027 Uiso 1 1 calc R A 1
C22 C 0.4094(5) 0.2198(5) 0.5718(3) 0.0278(11) Uani 1 1 d . A 1
H19 H 0.3362 0.1831 0.6158 0.033 Uiso 1 1 calc R A 1
C23 C 0.4349(5) 0.1997(4) 0.4901(3) 0.0230(10) Uani 1 1 d . A 1
H20 H 0.3769 0.1500 0.4782 0.028 Uiso 1 1 calc R A 1
C24 C 0.5433(5) 0.2496(4) 0.4230(3) 0.0171(9) Uani 1 1 d . A 1
C25 C 0.5610(5) 0.2168(4) 0.3391(3) 0.0213(10) Uani 1 1 d . A 1
H21 H 0.4889 0.1649 0.3386 0.026 Uiso 1 1 calc R A 1
C26 C 0.6990(5) 0.1934(4) 0.2775(3) 0.0186(9) Uani 1 1 d . A 1
H22 H 0.7900 0.1945 0.2983 0.022 Uiso 1 1 calc R A 1
C27 C 0.7374(5) 0.0947(4) 0.2218(3) 0.0197(10) Uani 1 1 d . A 1
C28 C 0.6303(5) 0.0341(4) 0.2122(3) 0.0233(10) Uani 1 1 d . A 1
H23 H 0.5277 0.0550 0.2436 0.028 Uiso 1 1 calc R A 1
C29 C 0.6728(6) -0.0559(5) 0.1576(3) 0.0279(11) Uani 1 1 d . A 1
H24 H 0.5990 -0.0955 0.1517 0.034 Uiso 1 1 calc R A 1
C30 C 0.8235(6) -0.0885(5) 0.1111(3) 0.0280(11) Uani 1 1 d . A 1
H25 H 0.8522 -0.1488 0.0728 0.034 Uiso 1 1 calc R A 1
C31 C 0.9290(6) -0.0319(5) 0.1217(3) 0.0267(11) Uani 1 1 d . A 1
H26 H 1.0321 -0.0546 0.0913 0.032 Uiso 1 1 calc R A 1
C32 C 0.8871(5) 0.0581(4) 0.1763(3) 0.0230(10) Uani 1 1 d . A 1
H27 H 0.9623 0.0955 0.1827 0.028 Uiso 1 1 calc R A 1
O1 O 0.4466(3) 0.6035(3) 0.19826(17) 0.0209(7) Uani 1 1 d . A 1
C33 C 0.3429(5) 0.6163(4) 0.2648(3) 0.0192(9) Uani 1 1 d . A 1
O2 O 0.3380(3) 0.5158(3) 0.32740(18) 0.0211(7) Uani 1 1 d . A 1
C34 C 0.2250(6) 0.7485(5) 0.2695(3) 0.0312(11) Uani 1 1 d . A 1
H28 H 0.2726 0.8220 0.2390 0.047 Uiso 1 1 calc R A 1
H29 H 0.1850 0.7560 0.3298 0.047 Uiso 1 1 calc R A 1
H30 H 0.1405 0.7535 0.2429 0.047 Uiso 1 1 calc R A 1
C35 C -0.2390(14) -0.0180(13) 0.6166(8) 0.052(3) Uiso 0.50 1 d P B -2
H31 H -0.2428 -0.1120 0.6343 0.079 Uiso 0.50 1 calc PR B -2
H32 H -0.3313 0.0367 0.5941 0.079 Uiso 0.50 1 calc PR B -2
H33 H -0.2342 0.0138 0.6661 0.079 Uiso 0.50 1 calc PR B -2
C36 C -0.0992(6) -0.0063(8) 0.5480(4) 0.037(2) Uiso 0.50 1 d PG B -2
C37 C 0.0319(8) -0.0112(8) 0.5749(4) 0.036(3) Uiso 0.50 1 d PG B -2
H34 H 0.0296 -0.0202 0.6342 0.044 Uiso 0.50 1 calc PR B -2
C38 C 0.1665(6) -0.0028(8) 0.5151(6) 0.050(3) Uiso 0.50 1 d PG B -2
H35 H 0.2562 -0.0061 0.5335 0.060 Uiso 0.50 1 calc PR B -2
C39 C 0.1700(7) 0.0104(9) 0.4284(5) 0.059(4) Uiso 0.50 1 d PG B -2
H36 H 0.2619 0.0161 0.3875 0.071 Uiso 0.50 1 calc PR B -2
C40 C 0.0388(9) 0.0152(8) 0.4014(3) 0.047(3) Uiso 0.50 1 d PG B -2
H37 H 0.0411 0.0242 0.3422 0.057 Uiso 0.50 1 calc PR B -2
C41 C -0.0958(7) 0.0069(7) 0.4613(4) 0.0203(19) Uiso 0.50 1 d PG B -2
H38 H -0.1855 0.0102 0.4429 0.024 Uiso 0.50 1 calc PR B -2

loop_
_atom_site_aniso_label
_atom_site_aniso_U_11
_atom_site_aniso_U_22
_atom_site_aniso_U_33
_atom_site_aniso_U_23
_atom_site_aniso_U_13
_atom_site_aniso_U_12
Ru1 0.0134(2) 0.02131(19) 0.01319(18) -0.00654(13) -0.00243(13) -0.00431(14)
N1 0.016(2) 0.0198(19) 0.0148(18) -0.0042(15) -0.0025(14) -0.0042(15)
C1 0.012(2) 0.039(3) 0.018(2) -0.011(2) 0.0037(17) -0.008(2)
C2 0.017(3) 0.037(3) 0.029(3) -0.009(2) -0.0035(19) -0.010(2)
C3 0.021(3) 0.037(3) 0.029(3) -0.006(2) -0.011(2) -0.012(2)
C4 0.022(3) 0.029(2) 0.018(2) -0.0044(19) -0.0089(19) -0.007(2)
C5 0.049(4) 0.063(4) 0.027(3) -0.017(3) -0.004(2) -0.039(3)
C6 0.019(2) 0.017(2) 0.013(2) -0.0020(17) -0.0044(17) -0.0037(18)
C7 0.016(2) 0.018(2) 0.012(2) -0.0037(17) -0.0030(16) -0.0031(17)
C8 0.020(2) 0.026(2) 0.017(2) -0.0063(19) -0.0051(18) -0.0057(19)
C9 0.024(3) 0.030(3) 0.017(2) -0.009(2) -0.0006(18) -0.008(2)
C10 0.024(3) 0.027(3) 0.022(2) -0.009(2) 0.0006(19) -0.007(2)
C11 0.012(2) 0.027(2) 0.023(2) -0.012(2) -0.0036(18) -0.0035(18)
C12 0.021(2) 0.015(2) 0.016(2) -0.0005(17) -0.0074(18) -0.0025(18)
N2 0.017(2) 0.0176(18) 0.0101(17) -0.0024(14) -0.0001(14) -0.0058(15)
C13 0.020(2) 0.020(2) 0.014(2) -0.0050(18) -0.0021(17) -0.0033(18)
C14 0.015(2) 0.028(2) 0.026(2) -0.011(2) 0.0003(18) -0.0072(19)
C15 0.013(2) 0.027(2) 0.027(2) -0.013(2) -0.0065(18) -0.0042(19)
C16 0.023(3) 0.016(2) 0.014(2) -0.0030(17) -0.0049(17) -0.0021(18)
C17 0.021(3) 0.027(2) 0.028(2) -0.007(2) -0.010(2) -0.006(2)
C18 0.015(2) 0.016(2) 0.014(2) -0.0064(17) -0.0021(16) -0.0016(17)
C19 0.016(2) 0.015(2) 0.014(2) -0.0033(17) -0.0045(17) 0.0011(17)
C20 0.018(2) 0.016(2) 0.019(2) -0.0045(18) -0.0094(18) 0.0022(17)
C21 0.028(3) 0.025(2) 0.011(2) -0.0049(18) -0.0032(18) -0.001(2)
C22 0.025(3) 0.035(3) 0.019(2) -0.001(2) 0.0016(19) -0.012(2)
C23 0.024(3) 0.027(2) 0.021(2) -0.003(2) -0.0042(19) -0.012(2)
C24 0.021(2) 0.014(2) 0.016(2) -0.0021(17) -0.0065(18) -0.0024(18)
C25 0.021(3) 0.023(2) 0.024(2) -0.0075(19) -0.0064(19) -0.0078(19)
C26 0.020(2) 0.023(2) 0.014(2) -0.0018(18) -0.0060(17) -0.0076(19)
C27 0.024(3) 0.020(2) 0.013(2) 0.0006(18) -0.0062(18) -0.0047(19)
C28 0.026(3) 0.022(2) 0.019(2) -0.0048(19) -0.0035(19) -0.003(2)
C29 0.033(3) 0.028(3) 0.029(3) -0.011(2) -0.012(2) -0.007(2)
C30 0.040(3) 0.023(2) 0.021(2) -0.010(2) -0.010(2) 0.000(2)
C31 0.027(3) 0.027(3) 0.022(2) -0.009(2) -0.004(2) 0.002(2)
C32 0.023(3) 0.021(2) 0.023(2) -0.0033(19) -0.0045(19) -0.0044(19)
O1 0.0223(18) 0.0267(17) 0.0141(15) -0.0049(13) -0.0038(13) -0.0062(13)
C33 0.019(2) 0.024(2) 0.018(2) -0.007(2) -0.0087(18) -0.0048(19)
O2 0.0228(18) 0.0237(16) 0.0178(16) -0.0067(14) -0.0047(13) -0.0048(13)
C34 0.028(3) 0.032(3) 0.030(3) -0.010(2) -0.009(2) 0.003(2)

loop_
_atom_type_symbol
_atom_type_description
_atom_type_scat_dispersion_real
_atom_type_scat_dispersion_imag
_atom_type_scat_source
C C 0.0033 0.0016 'International Tables Vol C Tables 4.2.6.8 and 6.1.1.4'
H H 0.0000 0.0000 'International Tables Vol C Tables 4.2.6.8 and 6.1.1.4'
N N 0.0061 0.0033 'International Tables Vol C Tables 4.2.6.8 and 6.1.1.4'
O O 0.0106 0.0060 'International Tables Vol C Tables 4.2.6.8 and 6.1.1.4'
Ru Ru -1.2594 0.8363 'International Tables Vol C Tables 4.2.6.8 and 6.1.1.4'

loop_
_geom_angle_atom_site_label_1
_geom_angle_atom_site_label_2
_geom_angle_atom_site_label_3
_geom_angle
N1 Ru1 C12 79.58(15)
N1 Ru1 C25 89.97(15)
C12 Ru1 C25 114.78(16)
N1 Ru1 N2 178.06(14)
C12 Ru1 N2 100.01(15)
C25 Ru1 N2 91.92(15)
N1 Ru1 O1 90.33(12)
C12 Ru1 O1 92.16(13)
C25 Ru1 O1 152.63(14)
N2 Ru1 O1 87.80(12)
N1 Ru1 C26 97.27(15)
C12 Ru1 C26 79.01(15)
C25 Ru1 C26 38.47(16)
N2 Ru1 C26 84.49(15)
O1 Ru1 C26 167.06(13)
N1 Ru1 O2 89.97(12)
C12 Ru1 O2 149.36(13)
C25 Ru1 O2 93.74(14)
N2 Ru1 O2 89.47(12)
O1 Ru1 O2 58.90(10)
C26 Ru1 O2 131.21(13)
N1 Ru1 C33 89.86(13)
C12 Ru1 C33 120.75(15)
C25 Ru1 C33 123.42(15)
N2 Ru1 C33 88.74(13)
O1 Ru1 C33 29.22(12)
C26 Ru1 C33 160.03(14)
O2 Ru1 C33 29.69(11)
C1 N1 C6 120.4(4)
C1 N1 Ru1 121.1(3)
C6 N1 Ru1 118.4(3)
N1 C1 C2 122.3(4)
N1 C1 H1 118.8
C2 C1 H1 118.8
C1 C2 C3 117.9(4)
C1 C2 H2 121.0
C3 C2 H2 121.0
C4 C3 C2 121.7(4)
C4 C3 H3 119.2
C2 C3 H3 119.2
C3 C4 C6 117.9(4)
C3 C4 C5 118.4(4)
C6 C4 C5 123.6(4)
N1 C6 C4 119.5(4)
N1 C6 C7 111.8(3)
C4 C6 C7 128.6(4)
C8 C7 C12 119.7(4)
C8 C7 C6 124.2(4)
C12 C7 C6 116.1(3)
C9 C8 C7 120.5(4)
C9 C8 H7 119.8
C7 C8 H7 119.8
C8 C9 C10 119.9(4)
C8 C9 H8 120.1
C10 C9 H8 120.1
C11 C10 C9 119.5(4)
C11 C10 H9 120.2
C9 C10 H9 120.2
C12 C11 C10 122.8(4)
C12 C11 H10 118.6
C10 C11 H10 118.6
C11 C12 C7 117.4(4)
C11 C12 Ru1 129.1(3)
C7 C12 Ru1 113.4(3)
C13 N2 C18 118.9(3)
C13 N2 Ru1 116.4(3)
C18 N2 Ru1 124.7(3)
N2 C13 C14 123.2(4)
N2 C13 H11 118.4
C14 C13 H11 118.4
C13 C14 C15 118.0(4)
C13 C14 H12 121.0
C15 C14 H12 121.0
C14 C15 C16 120.7(4)
C14 C15 H13 119.7
C16 C15 H13 119.7
C15 C16 C18 118.3(4)
C15 C16 C17 117.5(4)
C18 C16 C17 124.2(4)
N2 C18 C16 119.8(3)
N2 C18 C19 118.1(3)
C16 C18 C19 121.8(3)
C20 C19 C24 117.7(4)
C20 C19 C18 117.2(4)
C24 C19 C18 124.6(4)
C21 C20 C19 122.0(4)
C21 C20 H17 119.0
C19 C20 H17 119.0
C22 C21 C20 119.8(4)
C22 C21 H18 120.1
C20 C21 H18 120.1
C23 C22 C21 119.9(4)
C23 C22 H19 120.0
C21 C22 H19 120.0
C22 C23 C24 122.5(4)
C22 C23 H20 118.8
C24 C23 H20 118.8
C23 C24 C19 118.1(4)
C23 C24 C25 116.3(4)
C19 C24 C25 125.6(4)
C26 C25 C24 126.0(4)
C26 C25 Ru1 74.2(2)
C24 C25 Ru1 108.6(3)
C26 C25 H21 113.6
C24 C25 H21 113.6
Ru1 C25 H21 113.6
C25 C26 C27 123.1(4)
C25 C26 Ru1 67.3(2)
C27 C26 Ru1 121.0(3)
C25 C26 H22 112.7
C27 C26 H22 112.7
Ru1 C26 H22 112.7
C32 C27 C28 117.4(4)
C32 C27 C26 118.9(4)
C28 C27 C26 123.6(4)
C29 C28 C27 120.8(4)
C29 C28 H23 119.6
C27 C28 H23 119.6
C28 C29 C30 120.5(4)
C28 C29 H24 119.7
C30 C29 H24 119.7
C31 C30 C29 118.8(4)
C31 C30 H25 120.6
C29 C30 H25 120.6
C30 C31 C32 120.9(5)
C30 C31 H26 119.5
C32 C31 H26 119.5
C31 C32 C27 121.5(4)
C31 C32 H27 119.3
C27 C32 H27 119.3
C33 O1 Ru1 94.4(2)
O1 C33 O2 119.6(4)
O1 C33 C34 120.0(4)
O2 C33 C34 120.4(4)
O1 C33 Ru1 56.4(2)
O2 C33 Ru1 63.2(2)
C34 C33 Ru1 176.1(3)
C33 O2 Ru1 87.1(2)
C36 C35 H31 109.5
C36 C35 H32 109.5
H31 C35 H32 109.5
C36 C35 H33 109.5
H31 C35 H33 109.5
H32 C35 H33 109.5
C37 C36 C41 120.0
C37 C36 C35 116.7(7)
C41 C36 C35 123.2(7)
C38 C37 C36 120.0
C38 C37 H34 120.0
C36 C37 H34 120.0
C37 C38 C39 120.0
C37 C38 H35 120.0
C39 C38 H35 120.0
C40 C39 C38 120.0
C40 C39 H36 120.0
C38 C39 H36 120.0
C39 C40 C41 120.0
C39 C40 H37 120.0
C41 C40 H37 120.0
C40 C41 C36 120.0
C40 C41 H38 120.0
C36 C41 H38 120.0

loop_
_geom_bond_atom_site_label_1
_geom_bond_atom_site_label_2
_geom_bond_distance
Ru1 N1 2.039(3)
Ru1 C12 2.040(4)
Ru1 C25 2.098(4)
Ru1 N2 2.103(3)
Ru1 O1 2.157(3)
Ru1 C26 2.188(4)
Ru1 O2 2.306(3)
Ru1 C33 2.581(4)
N1 C1 1.348(5)
N1 C6 1.366(5)
C1 C2 1.368(6)
C1 H1 0.9500
C2 C3 1.387(6)
C2 H2 0.9500
C3 C4 1.377(6)
C3 H3 0.9500
C4 C6 1.420(6)
C4 C5 1.500(6)
C5 H4 0.9800
C5 H5 0.9800
C5 H6 0.9800
C6 C7 1.467(6)
C7 C8 1.409(6)
C7 C12 1.428(6)
C8 C9 1.380(6)
C8 H7 0.9500
C9 C10 1.394(6)
C9 H8 0.9500
C10 C11 1.382(6)
C10 H9 0.9500
C11 C12 1.381(6)
C11 H10 0.9500
N2 C13 1.346(5)
N2 C18 1.370(5)
C13 C14 1.379(6)
C13 H11 0.9500
C14 C15 1.380(6)
C14 H12 0.9500
C15 C16 1.389(6)
C15 H13 0.9500
C16 C18 1.416(6)
C16 C17 1.521(6)
C17 H14 0.9800
C17 H15 0.9800
C17 H16 0.9800
C18 C19 1.491(6)
C19 C20 1.406(6)
C19 C24 1.425(6)
C20 C21 1.384(6)
C20 H17 0.9500
C21 C22 1.370(6)
C21 H18 0.9500
C22 C23 1.366(6)
C22 H19 0.9500
C23 C24 1.403(6)
C23 H20 0.9500
C24 C25 1.470(6)
C25 C26 1.415(6)
C25 H21 1.0000
C26 C27 1.481(6)
C26 H22 1.0000
C27 C32 1.390(6)
C27 C28 1.409(6)
C28 C29 1.388(6)
C28 H23 0.9500
C29 C30 1.400(7)
C29 H24 0.9500
C30 C31 1.374(7)
C30 H25 0.9500
C31 C32 1.389(6)
C31 H26 0.9500
C32 H27 0.9500
O1 C33 1.264(5)
C33 O2 1.280(5)
C33 C34 1.505(6)
C34 H28 0.9800
C34 H29 0.9800
C34 H30 0.9800
C35 C36 1.499(13)
C35 H31 0.9800
C35 H32 0.9800
C35 H33 0.9800
C36 C37 1.3900
C36 C41 1.3900
C37 C38 1.3900
C37 H34 0.9500
C38 C39 1.3900
C38 H35 0.9500
C39 C40 1.3900
C39 H36 0.9500
C40 C41 1.3900
C40 H37 0.9500
C41 H38 0.9500

loop_
_geom_torsion_atom_site_label_1
_geom_torsion_atom_site_label_2
_geom_torsion_atom_site_label_3
_geom_torsion_atom_site_label_4
_geom_torsion
C12 Ru1 N1 C1 178.0(4)
C25 Ru1 N1 C1 62.7(3)
N2 Ru1 N1 C1 -104(4)
O1 Ru1 N1 C1 -89.9(3)
C26 Ru1 N1 C1 100.6(3)
O2 Ru1 N1 C1 -31.0(3)
C33 Ru1 N1 C1 -60.7(3)
C12 Ru1 N1 C6 -0.4(3)
C25 Ru1 N1 C6 -115.6(3)
N2 Ru1 N1 C6 77(4)
O1 Ru1 N1 C6 91.8(3)
C26 Ru1 N1 C6 -77.7(3)
O2 Ru1 N1 C6 150.7(3)
C33 Ru1 N1 C6 121.0(3)
C6 N1 C1 C2 2.6(7)
Ru1 N1 C1 C2 -175.7(3)
N1 C1 C2 C3 1.5(7)
C1 C2 C3 C4 -2.3(7)
C2 C3 C4 C6 -0.8(7)
C2 C3 C4 C5 176.2(5)
C1 N1 C6 C4 -5.7(6)
Ru1 N1 C6 C4 172.6(3)
C1 N1 C6 C7 177.4(4)
Ru1 N1 C6 C7 -4.2(4)
C3 C4 C6 N1 4.8(6)
C5 C4 C6 N1 -172.0(4)
C3 C4 C6 C7 -178.9(4)
C5 C4 C6 C7 4.3(7)
N1 C6 C7 C8 -170.2(4)
C4 C6 C7 C8 13.4(7)
N1 C6 C7 C12 8.6(5)
C4 C6 C7 C12 -167.9(4)
C12 C7 C8 C9 4.6(6)
C6 C7 C8 C9 -176.7(4)
C7 C8 C9 C10 -0.1(7)
C8 C9 C10 C11 -2.8(7)
C9 C10 C11 C12 1.1(7)
C10 C11 C12 C7 3.3(6)
C10 C11 C12 Ru1 -171.8(3)
C8 C7 C12 C11 -6.1(6)
C6 C7 C12 C11 175.1(4)
C8 C7 C12 Ru1 169.8(3)
C6 C7 C12 Ru1 -9.0(5)
N1 Ru1 C12 C11 -179.7(4)
C25 Ru1 C12 C11 -94.6(4)
N2 Ru1 C12 C11 2.3(4)
O1 Ru1 C12 C11 90.4(4)
C26 Ru1 C12 C11 -80.1(4)
O2 Ru1 C12 C11 108.5(4)
C33 Ru1 C12 C11 96.8(4)
N1 Ru1 C12 C7 5.1(3)
C25 Ru1 C12 C7 90.2(3)
N2 Ru1 C12 C7 -173.0(3)
O1 Ru1 C12 C7 -84.9(3)
C26 Ru1 C12 C7 104.7(3)
O2 Ru1 C12 C7 -66.8(4)
C33 Ru1 C12 C7 -78.5(3)
N1 Ru1 N2 C13 -31(4)
C12 Ru1 N2 C13 46.4(3)
C25 Ru1 N2 C13 162.0(3)
O1 Ru1 N2 C13 -45.4(3)
C26 Ru1 N2 C13 124.2(3)
O2 Ru1 N2 C13 -104.3(3)
C33 Ru1 N2 C13 -74.6(3)
N1 Ru1 N2 C18 152(4)
C12 Ru1 N2 C18 -130.4(3)
C25 Ru1 N2 C18 -14.8(3)
O1 Ru1 N2 C18 137.8(3)
C26 Ru1 N2 C18 -52.6(3)
O2 Ru1 N2 C18 78.9(3)
C33 Ru1 N2 C18 108.6(3)
C18 N2 C13 C14 5.4(6)
Ru1 N2 C13 C14 -171.7(3)
N2 C13 C14 C15 3.1(7)
C13 C14 C15 C16 -4.4(6)
C14 C15 C16 C18 -2.3(6)
C14 C15 C16 C17 177.6(4)
C13 N2 C18 C16 -12.3(6)
Ru1 N2 C18 C16 164.5(3)
C13 N2 C18 C19 162.5(4)
Ru1 N2 C18 C19 -20.7(5)
C15 C16 C18 N2 10.8(6)
C17 C16 C18 N2 -169.1(4)
C15 C16 C18 C19 -163.8(4)
C17 C16 C18 C19 16.3(6)
N2 C18 C19 C20 -138.4(4)
C16 C18 C19 C20 36.3(6)
N2 C18 C19 C24 33.1(6)
C16 C18 C19 C24 -152.2(4)
C24 C19 C20 C21 2.1(6)
C18 C19 C20 C21 174.3(4)
C19 C20 C21 C22 -2.5(6)
C20 C21 C22 C23 0.9(7)
C21 C22 C23 C24 1.1(7)
C22 C23 C24 C19 -1.4(7)
C22 C23 C24 C25 178.4(4)
C20 C19 C24 C23 -0.2(6)
C18 C19 C24 C23 -171.7(4)
C20 C19 C24 C25 -179.9(4)
C18 C19 C24 C25 8.6(7)
C23 C24 C25 C26 -146.3(4)
C19 C24 C25 C26 33.4(7)
C23 C24 C25 Ru1 130.0(3)
C19 C24 C25 Ru1 -50.3(5)
N1 Ru1 C25 C26 101.8(3)
C12 Ru1 C25 C26 23.3(3)
N2 Ru1 C25 C26 -78.7(3)
O1 Ru1 C25 C26 -167.6(3)
O2 Ru1 C25 C26 -168.3(2)
C33 Ru1 C25 C26 -168.4(2)
N1 Ru1 C25 C24 -134.9(3)
C12 Ru1 C25 C24 146.7(3)
N2 Ru1 C25 C24 44.7(3)
O1 Ru1 C25 C24 -44.2(5)
C26 Ru1 C25 C24 123.4(4)
O2 Ru1 C25 C24 -44.9(3)
C33 Ru1 C25 C24 -45.0(4)
C24 C25 C26 C27 145.0(4)
Ru1 C25 C26 C27 -113.2(4)
C24 C25 C26 Ru1 -101.8(4)
N1 Ru1 C26 C25 -80.7(3)
C12 Ru1 C26 C25 -158.6(3)
N2 Ru1 C26 C25 100.1(3)
O1 Ru1 C26 C25 153.8(5)
O2 Ru1 C26 C25 15.7(3)
C33 Ru1 C26 C25 29.4(6)
N1 Ru1 C26 C27 35.3(3)
C12 Ru1 C26 C27 -42.5(3)
C25 Ru1 C26 C27 116.1(4)
N2 Ru1 C26 C27 -143.8(3)
O1 Ru1 C26 C27 -90.1(7)
O2 Ru1 C26 C27 131.7(3)
C33 Ru1 C26 C27 145.4(4)
C25 C26 C27 C32 -166.7(4)
Ru1 C26 C27 C32 111.6(4)
C25 C26 C27 C28 12.9(6)
Ru1 C26 C27 C28 -68.8(5)
C32 C27 C28 C29 -1.7(6)
C26 C27 C28 C29 178.7(4)
C27 C28 C29 C30 0.3(7)
C28 C29 C30 C31 1.2(7)
C29 C30 C31 C32 -1.2(7)
C30 C31 C32 C27 -0.3(7)
C28 C27 C32 C31 1.7(6)
C26 C27 C32 C31 -178.7(4)
N1 Ru1 O1 C33 89.1(3)
C12 Ru1 O1 C33 168.7(3)
C25 Ru1 O1 C33 -1.4(4)
N2 Ru1 O1 C33 -91.4(3)
C26 Ru1 O1 C33 -144.7(6)
O2 Ru1 O1 C33 -0.6(2)
Ru1 O1 C33 O2 1.1(4)
Ru1 O1 C33 C34 -178.1(4)
N1 Ru1 C33 O1 -90.9(2)
C12 Ru1 C33 O1 -13.2(3)
C25 Ru1 C33 O1 179.2(2)
N2 Ru1 C33 O1 87.7(2)
C26 Ru1 C33 O1 157.8(4)
O2 Ru1 C33 O1 178.9(4)
N1 Ru1 C33 O2 90.2(2)
C12 Ru1 C33 O2 167.9(2)
C25 Ru1 C33 O2 0.3(3)
N2 Ru1 C33 O2 -91.2(2)
O1 Ru1 C33 O2 -178.9(4)
C26 Ru1 C33 O2 -21.1(5)
N1 Ru1 C33 C34 -66(5)
C12 Ru1 C33 C34 12(5)
C25 Ru1 C33 C34 -156(5)
N2 Ru1 C33 C34 113(5)
O1 Ru1 C33 C34 25(5)
C26 Ru1 C33 C34 -177(5)
O2 Ru1 C33 C34 -156(5)
O1 C33 O2 Ru1 -1.1(4)
C34 C33 O2 Ru1 178.2(4)
N1 Ru1 O2 C33 -89.8(2)
C12 Ru1 O2 C33 -20.6(4)
C25 Ru1 O2 C33 -179.7(3)
N2 Ru1 O2 C33 88.4(2)
O1 Ru1 O2 C33 0.6(2)
C26 Ru1 O2 C33 170.6(2)
C41 C36 C37 C38 0.0
C35 C36 C37 C38 179.1(8)
C36 C37 C38 C39 0.0
C37 C38 C39 C40 0.0
C38 C39 C40 C41 0.0
C39 C40 C41 C36 0.0
C37 C36 C41 C40 0.0
C35 C36 C41 C40 -179.1(8)
